data_4062963
_journal_name_full Organometallics
_journal_paper_doi 10.1021/om049795z
_journal_year 2004
_chemical_formula_sum 'C19 H26 B Mo N9 O'
_chemical_formula_weight 503.24
_space_group_IT_number 2
_symmetry_cell_setting triclinic
_symmetry_space_group_name_Hall '-P 1'
_symmetry_space_group_name_H-M 'P -1'
_cell_angle_alpha 78.2950(10)
_cell_angle_beta 69.1430(10)
_cell_angle_gamma 72.4250(10)
_cell_formula_units_Z 2
_cell_length_a 9.2694(5)
_cell_length_b 10.5706(6)
_cell_length_c 12.7448(7)
_cell_measurement_temperature 153(2)
_cell_volume 1106.08(11)
_diffrn_ambient_temperature 153(2)
_exptl_crystal_density_diffrn 1.511
_cod_depositor_comments
;
The following automatic conversions were performed:
'_symmetry_cell_setting' value 'Triclinic' changed to 'triclinic'
according to '/home/saulius/struct/CIF-dictionaries/cif_core.dic'
dictionary named 'cif_core.dic' version 2.4.1 from 2010-06-29.

Automatic conversion script
Id: cif_fix_enum 1527 2010-12-29 10:47:43Z saulius 
;
_cod_database_code 4062963

loop_
_symmetry_equiv_pos_as_xyz
'x, y, z'
'-x, -y, -z'

loop_
_atom_site_label
_atom_site_type_symbol
_atom_site_fract_x
_atom_site_fract_y
_atom_site_fract_z
_atom_site_U_iso_or_equiv
_atom_site_adp_type
_atom_site_occupancy
_atom_site_symmetry_multiplicity
_atom_site_calc_flag
_atom_site_refinement_flags
_atom_site_disorder_assembly
_atom_site_disorder_group
Mo Mo 0.63107(3) 0.83349(3) 0.78703(2) 0.02345(8) Uani 1 1 d . . .
O1 O 0.6299(3) 1.1216(2) 0.7453(2) 0.0404(6) Uani 1 1 d . . .
N1 N 0.8265(3) 0.7955(2) 0.6279(2) 0.0251(5) Uani 1 1 d . . .
N2 N 0.8238(3) 0.7197(3) 0.5549(2) 0.0267(5) Uani 1 1 d . . .
N3 N 0.6394(3) 0.6189(2) 0.7833(2) 0.0284(5) Uani 1 1 d . . .
N4 N 0.6533(3) 0.5734(3) 0.6873(2) 0.0303(5) Uani 1 1 d . . .
N5 N 0.4917(3) 0.8660(3) 0.6691(2) 0.0269(5) Uani 1 1 d . . .
N6 N 0.5304(3) 0.7840(3) 0.5886(2) 0.0296(5) Uani 1 1 d . . .
N7 N 0.3905(3) 0.8486(3) 0.9123(2) 0.0289(5) Uani 1 1 d . . .
N8 N 0.1740(3) 0.8963(3) 1.0577(2) 0.0318(6) Uani 1 1 d . . .
N9 N 0.6292(3) 1.0036(3) 0.7686(2) 0.0279(5) Uani 1 1 d . . .
C1 C 0.6946(5) 0.7721(4) 0.9390(3) 0.0417(8) Uani 1 1 d . . .
H1 H 0.6517 0.7675 1.0172 0.050 Uiso 1 1 calc R . .
C2 C 0.8213(4) 0.7464(4) 0.8615(3) 0.0395(8) Uani 1 1 d . . .
C3 C 0.9941(5) 0.6763(4) 0.8322(4) 0.0492(10) Uani 1 1 d . . .
H3A H 1.0298 0.6726 0.8960 0.059 Uiso 1 1 calc R . .
H3B H 1.0534 0.7284 0.7691 0.059 Uiso 1 1 calc R . .
C4 C 1.0342(5) 0.5340(4) 0.8013(4) 0.0568(11) Uani 1 1 d . . .
H4A H 0.9692 0.4833 0.8618 0.068 Uiso 1 1 calc R . .
H4B H 1.0075 0.5378 0.7335 0.068 Uiso 1 1 calc R . .
C5 C 1.2077(5) 0.4631(5) 0.7816(5) 0.0694(14) Uani 1 1 d . . .
H5A H 1.2714 0.5069 0.7144 0.083 Uiso 1 1 calc R . .
H5B H 1.2380 0.4713 0.8449 0.083 Uiso 1 1 calc R . .
C6 C 1.2440(6) 0.3220(5) 0.7681(4) 0.0625(12) Uani 1 1 d . . .
H6A H 1.2054 0.3126 0.7102 0.094 Uiso 1 1 calc R . .
H6B H 1.1932 0.2755 0.8381 0.094 Uiso 1 1 calc R . .
H6C H 1.3573 0.2851 0.7471 0.094 Uiso 1 1 calc R . .
C7 C 0.9548(4) 0.7158(4) 0.4645(3) 0.0350(7) Uani 1 1 d . . .
C8 C 1.0453(4) 0.7898(4) 0.4766(3) 0.0344(7) Uani 1 1 d . . .
C9 C 0.9602(4) 0.8378(3) 0.5807(3) 0.0295(6) Uani 1 1 d . . .
C10 C 0.6484(4) 0.4441(3) 0.7104(4) 0.0385(8) Uani 1 1 d . . .
C11 C 0.6318(5) 0.4042(4) 0.8206(4) 0.0449(9) Uani 1 1 d . . .
C12 C 0.6279(4) 0.5160(4) 0.8633(3) 0.0364(7) Uani 1 1 d . . .
C13 C 0.4268(5) 0.8315(4) 0.5295(3) 0.0406(8) Uani 1 1 d . . .
C14 C 0.3197(4) 0.9430(4) 0.5721(3) 0.0421(9) Uani 1 1 d . . .
C15 C 0.3652(4) 0.9625(4) 0.6581(3) 0.0364(7) Uani 1 1 d . . .
C16 C 0.3191(4) 0.9159(3) 1.0012(3) 0.0304(6) Uani 1 1 d . . .
C17 C 0.1503(4) 0.8112(4) 1.0030(3) 0.0397(8) Uani 1 1 d . . .
C18 C 0.2836(4) 0.7801(4) 0.9121(3) 0.0368(7) Uani 1 1 d . . .
C19 C 0.0664(4) 0.9492(4) 1.1633(3) 0.0425(8) Uani 1 1 d . . .
H19A H 0.1056 1.0151 1.1792 0.064 Uiso 1 1 calc R . .
H19B H 0.0609 0.8779 1.2237 0.064 Uiso 1 1 calc R . .
H19C H -0.0381 0.9893 1.1565 0.064 Uiso 1 1 calc R . .
B1 B 0.6775(4) 0.6647(4) 0.5765(3) 0.0315(7) Uani 1 1 d . . .
H1B H 0.700(4) 0.618(3) 0.506(3) 0.021(8) Uiso 1 1 d . . .
H7 H 0.969(5) 0.669(4) 0.422(3) 0.035(11) Uiso 1 1 d . . .
H8 H 1.143(4) 0.803(4) 0.427(3) 0.032(9) Uiso 1 1 d . . .
H9 H 0.990(4) 0.879(3) 0.617(3) 0.022(8) Uiso 1 1 d . . .
H10 H 0.663(5) 0.401(5) 0.656(4) 0.054(13) Uiso 1 1 d . . .
H11 H 0.642(5) 0.332(5) 0.850(4) 0.058(14) Uiso 1 1 d . . .
H12 H 0.632(4) 0.529(4) 0.922(3) 0.027(9) Uiso 1 1 d . . .
H13 H 0.435(5) 0.798(4) 0.479(3) 0.031(10) Uiso 1 1 d . . .
H14 H 0.241(5) 0.998(4) 0.547(4) 0.049(12) Uiso 1 1 d . . .
H15 H 0.320(4) 1.029(4) 0.706(3) 0.028(9) Uiso 1 1 d . . .
H16 H 0.349(4) 0.967(4) 1.026(3) 0.036(11) Uiso 1 1 d . . .
H17 H 0.058(5) 0.787(4) 1.031(4) 0.051(12) Uiso 1 1 d . . .
H18 H 0.310(5) 0.717(4) 0.856(3) 0.047(11) Uiso 1 1 d . . .

loop_
_atom_site_aniso_label
_atom_site_aniso_U_11
_atom_site_aniso_U_22
_atom_site_aniso_U_33
_atom_site_aniso_U_23
_atom_site_aniso_U_13
_atom_site_aniso_U_12
Mo 0.02327(12) 0.02056(12) 0.02203(12) -0.00460(8) -0.00062(8) -0.00544(8)
O1 0.0412(14) 0.0259(12) 0.0515(15) -0.0013(11) -0.0117(12) -0.0098(10)
N1 0.0216(11) 0.0244(12) 0.0251(12) -0.0050(9) -0.0024(9) -0.0045(9)
N2 0.0246(12) 0.0298(13) 0.0225(11) -0.0066(10) -0.0009(9) -0.0074(10)
N3 0.0300(13) 0.0227(12) 0.0273(12) -0.0031(10) -0.0021(10) -0.0074(10)
N4 0.0305(13) 0.0239(12) 0.0337(14) -0.0076(10) -0.0041(11) -0.0073(10)
N5 0.0211(11) 0.0256(12) 0.0289(13) -0.0026(10) -0.0022(10) -0.0055(9)
N6 0.0289(13) 0.0337(14) 0.0273(13) -0.0015(11) -0.0064(10) -0.0134(11)
N7 0.0283(13) 0.0276(13) 0.0259(12) -0.0050(10) 0.0007(10) -0.0096(10)
N8 0.0234(12) 0.0385(15) 0.0266(13) -0.0071(11) 0.0009(10) -0.0063(11)
N9 0.0239(12) 0.0284(13) 0.0297(13) -0.0066(10) -0.0030(10) -0.0082(10)
C1 0.056(2) 0.0332(18) 0.0311(17) -0.0080(14) -0.0129(16) -0.0029(16)
C2 0.0388(19) 0.0357(18) 0.046(2) -0.0094(15) -0.0203(16) 0.0003(15)
C3 0.040(2) 0.051(2) 0.061(3) -0.008(2) -0.0222(19) -0.0081(18)
C4 0.043(2) 0.049(2) 0.079(3) -0.018(2) -0.021(2) -0.0034(19)
C5 0.036(2) 0.066(3) 0.101(4) -0.023(3) -0.019(2) 0.001(2)
C6 0.051(3) 0.071(3) 0.060(3) -0.012(2) -0.023(2) 0.002(2)
C7 0.0292(16) 0.0415(19) 0.0280(16) -0.0116(14) 0.0012(13) -0.0072(14)
C8 0.0250(15) 0.0394(18) 0.0298(16) -0.0021(13) -0.0001(12) -0.0066(13)
C9 0.0231(14) 0.0301(16) 0.0334(16) -0.0055(13) -0.0050(12) -0.0072(12)
C10 0.0361(18) 0.0250(16) 0.053(2) -0.0148(15) -0.0056(16) -0.0084(13)
C11 0.047(2) 0.0230(16) 0.057(2) 0.0043(16) -0.0124(18) -0.0098(15)
C12 0.0387(18) 0.0308(17) 0.0333(18) 0.0026(14) -0.0054(14) -0.0109(14)
C13 0.0372(19) 0.056(2) 0.0361(19) 0.0038(17) -0.0143(15) -0.0249(18)
C14 0.0270(16) 0.046(2) 0.051(2) 0.0111(17) -0.0156(16) -0.0125(15)
C15 0.0223(14) 0.0333(17) 0.0438(19) 0.0026(15) -0.0031(13) -0.0064(13)
C16 0.0290(15) 0.0298(16) 0.0267(15) -0.0059(12) -0.0013(12) -0.0064(12)
C17 0.0320(17) 0.050(2) 0.0334(17) -0.0058(15) 0.0017(14) -0.0189(16)
C18 0.0365(18) 0.0406(19) 0.0328(17) -0.0083(14) -0.0010(14) -0.0177(15)
C19 0.0297(16) 0.057(2) 0.0319(17) -0.0138(16) 0.0031(13) -0.0086(16)
B1 0.0325(18) 0.0322(18) 0.0286(17) -0.0090(14) -0.0027(14) -0.0111(15)

loop_
_geom_bond_atom_site_label_1
_geom_bond_atom_site_label_2
_geom_bond_distance
_geom_bond_site_symmetry_2
_geom_bond_publ_flag
Mo N9 1.761(3) . ?
Mo C1 2.142(4) . ?
Mo C2 2.172(3) . ?
Mo N1 2.198(2) . ?
Mo N7 2.214(2) . ?
Mo N5 2.224(3) . ?
Mo N3 2.255(3) . ?
O1 N9 1.223(3) . ?
N1 C9 1.338(4) . ?
N1 N2 1.356(3) . ?
N2 C7 1.340(4) . ?
N2 B1 1.549(4) . ?
N3 C12 1.333(4) . ?
N3 N4 1.356(4) . ?
N4 C10 1.349(4) . ?
N4 B1 1.525(5) . ?
N5 C15 1.331(4) . ?
N5 N6 1.358(4) . ?
N6 C13 1.346(5) . ?
N6 B1 1.537(5) . ?
N7 C16 1.318(4) . ?
N7 C18 1.393(4) . ?
N8 C16 1.338(4) . ?
N8 C17 1.351(5) . ?
N8 C19 1.461(4) . ?
C1 C2 1.232(5) . ?
C2 C3 1.491(5) . ?
C3 C4 1.535(6) . ?
C4 C5 1.507(6) . ?
C5 C6 1.459(7) . ?
C7 C8 1.369(5) . ?
C8 C9 1.388(5) . ?
C10 C11 1.349(6) . ?
C11 C12 1.384(6) . ?
C13 C14 1.356(6) . ?
C14 C15 1.377(6) . ?
C17 C18 1.366(5) . ?
